data_4125038
loop_
_publ_author_name
'Hill, Joshua A.'
'Thompson, Amber L.'
'Goodwin, Andrew L.'

_publ_section_title
;
 Dicyanometallates as Model Extended Frameworks.
;
_journal_issue 18
_journal_name_full 'Journal of the American Chemical Society'
_journal_page_first 5886
_journal_page_last 5896
_journal_paper_doi 10.1021/jacs.5b13446
_journal_volume 138
_journal_year 2016
_chemical_formula_moiety
;
C6 Ag3 Cd N6, C36 H30 N P2, 3(C2 H6 O), 0.437(O) 0.873(H)
;
_chemical_formula_sum 'C48 H48.87 Ag3 Cd N7 O3.44 P2'
_chemical_formula_weight 1276.78
_chemical_name_systematic
;
bis(triphenylphosphoranylidene)ammonium cadmium dicyanoaurate ethanolate
;
_space_group_IT_number 205
_symmetry_cell_setting cubic
_symmetry_space_group_name_Hall '-P 2ac 2ab 3'
_symmetry_space_group_name_H-M 'P a -3'
_atom_sites_solution_hydrogens difmap
_atom_sites_solution_primary other
_audit_creation_date 2016-01-11
_audit_creation_method CRYSTALS_ver_14.61
_cell_angle_alpha 90
_cell_angle_beta 90
_cell_angle_gamma 90
_cell_formula_units_Z 8
_cell_length_a 21.7394(3)
_cell_length_b 21.7394(3)
_cell_length_c 21.7394(3)
_cell_measurement_reflns_used 18224
_cell_measurement_temperature 150
_cell_measurement_theta_max 31
_cell_measurement_theta_min 4
_cell_volume 10274.1(2)
_computing_cell_refinement 'CrysAlisPro, (Agilent, 2011)'
_computing_data_collection 'SuperNova, (Oxford Diffraction, 2010)'
_computing_data_reduction 'CrysAlisPro (Rigaku OD, 2015)'
_computing_molecular_graphics 'CAMERON (Watkin et al., 1996)'
_computing_publication_material CRYSTALS
_computing_structure_refinement 'CRYSTALS (Betteridge et al., 2003)'
_computing_structure_solution 'Superflip (Palatinus & Chapuis, 2007)'
_diffrn_ambient_temperature 150
_diffrn_measured_fraction_theta_full 0.995
_diffrn_measured_fraction_theta_max 0.952
_diffrn_measurement_device Area
_diffrn_measurement_device_type 'Oxford Diffraction SuperNova'
_diffrn_measurement_method '\f scans'
_diffrn_radiation_monochromator graphite
_diffrn_radiation_type 'Mo K\a'
_diffrn_radiation_wavelength 0.71073
_diffrn_reflns_av_R_equivalents 0.033
_diffrn_reflns_limit_h_max 29
_diffrn_reflns_limit_h_min -30
_diffrn_reflns_limit_k_max 27
_diffrn_reflns_limit_k_min -30
_diffrn_reflns_limit_l_max 30
_diffrn_reflns_limit_l_min -30
_diffrn_reflns_number 63097
_diffrn_reflns_theta_full 26.747
_diffrn_reflns_theta_max 30.744
_diffrn_reflns_theta_min 3.246
_diffrn_standards_number 0
_exptl_absorpt_coefficient_mu 1.633
_exptl_absorpt_correction_T_max 1.00000
_exptl_absorpt_correction_T_min 0.78449
_exptl_absorpt_correction_type multi-scan
_exptl_absorpt_process_details
;
CrysAlisPro 1.171.38.41 (Rigaku Oxford Diffraction, 2015)
Empirical absorption correction using spherical harmonics,
 implemented in SCALE3 ABSPACK scaling algorithm.
;
_exptl_crystal_colour colourless
_exptl_crystal_density_diffrn 1.651
_exptl_crystal_density_meas ?
_exptl_crystal_density_method 'not measured'
_exptl_crystal_description block
_exptl_crystal_F_000 5058.968
_exptl_crystal_size_max 0.390
_exptl_crystal_size_mid 0.340
_exptl_crystal_size_min 0.190
_refine_diff_density_max 1.23
_refine_diff_density_min -1.36
_refine_ls_extinction_method None
_refine_ls_goodness_of_fit_ref 1.0670
_refine_ls_hydrogen_treatment constr
_refine_ls_matrix_type full
_refine_ls_number_parameters 229
_refine_ls_number_reflns 5085
_refine_ls_number_restraints 579
_refine_ls_R_factor_all 0.0490
_refine_ls_R_factor_gt 0.0377
_refine_ls_shift/su_max 0.0022535
_refine_ls_shift/su_mean 0.0000864
_refine_ls_structure_factor_coef Fsqd
_refine_ls_weighting_details
;
 Method= Modified Sheldrick 
 w=1/[\s^2^(F^2^) + ( 0.02P)^2^ +26.68P] 
 ,where P=(max(Fo^2^,0) + 2Fc^2^)/3 
;
_refine_ls_weighting_scheme calc
_refine_ls_wR_factor_all 0.0875
_refine_ls_wR_factor_gt 0.0820
_refine_ls_wR_factor_ref 0.0875
_reflns_limit_h_max 21
_reflns_limit_h_min 0
_reflns_limit_k_max 21
_reflns_limit_k_min 0
_reflns_limit_l_max 30
_reflns_limit_l_min 2
_reflns_number_gt 4123
_reflns_number_total 5085
_reflns_threshold_expression I>2.0\s(I)
_oxford_diffrn_Wilson_B_factor 1.98
_oxford_diffrn_Wilson_scale 2.01
_oxford_refine_ls_r_factor_ref 0.0490
_oxford_refine_ls_scale 0.8185(16)
_oxford_reflns_number_all 5085
_oxford_reflns_threshold_expression_ref I>-3.0\s(I)
_oxford_structure_analysis_title 086jah1
_cod_data_source_file ja5b13446_si_001.cif
_cod_data_source_block 4
_cod_depositor_comments
;
The following automatic conversions were performed:

'_atom_sites_solution_primary' value 'Other' changed to 'other'
according to
/usr/data/users/saulius/crontab/automatic-downloads/rss-feeds/ACS/lib/dictionaries/cif_core.dic
dictionary named 'cif_core.dic' version 2.4.2 from 2011-04-26.

'_exptl_crystal_density_meas' value 'not measured' was changed to '?'
- the value is perceived as not measured.

Automatic conversion script
Id: cif_fix_values 4268 2015-11-12 08:31:59Z antanas 

 Adding full bibliography for 4125033--4125042.cif.
;
_cod_original_sg_symbol_H-M 'P a -3 '
_cod_database_code 4125038

loop_
_symmetry_equiv_pos_as_xyz
x,y,z
-x,-y,-z
-x+1/2,y+1/2,z
x+1/2,-y+1/2,-z
z,x,y
-z,-x,-y
-y+1/2,-z,x+1/2
y+1/2,z,-x+1/2
-y,-z,-x
y,z,x
-z,x+1/2,-y+1/2
z,-x+1/2,y+1/2
-z+1/2,x+1/2,y
z+1/2,-x+1/2,-y
-x,y+1/2,-z+1/2
x,-y+1/2,z+1/2
-y,z+1/2,-x+1/2
y,-z+1/2,x+1/2
y+1/2,-z+1/2,-x
-y+1/2,z+1/2,x
-x+1/2,-y,z+1/2
x+1/2,y,-z+1/2
-z+1/2,-x,y+1/2
z+1/2,x,-y+1/2

loop_
_atom_site_label
_atom_site_type_symbol
_atom_site_fract_x
_atom_site_fract_y
_atom_site_fract_z
_atom_site_U_iso_or_equiv
_atom_site_occupancy
_atom_site_adp_type
_atom_site_refinement_flags_posn
_atom_site_refinement_flags_adp
_atom_site_refinement_flags_occupancy
_atom_site_disorder_group
Cd1 Cd 0.0000 0.5000 0.5000 0.0152 1.0000 Uani S T . .
Cd2 Cd 0.5000 0.5000 0.5000 0.0200 1.0000 Uani S T . .
Ag3 Ag 0.249542(10) 0.515976(13) 0.504257(12) 0.0407 1.0000 Uani . . . .
C4 C 0.15624(13) 0.51645(14) 0.51497(15) 0.0331 1.0000 Uani . . . .
N5 N 0.10393(11) 0.51508(12) 0.51750(12) 0.0322 1.0000 Uani . . . .
C6 C 0.34268(13) 0.51295(14) 0.49160(15) 0.0347 1.0000 Uani . . . .
N7 N 0.39486(12) 0.51098(13) 0.48775(13) 0.0369 1.0000 Uani . . . .
P8 P 0.18497(3) 0.31503(3) 0.68497(3) 0.0212 1.0000 Uani S T . .
N9 N 0.22610(11) 0.27390(11) 0.72610(11) 0.0368 1.0000 Uani S T . .
P10 P 0.26708(3) 0.23292(3) 0.76708(3) 0.0202 1.0000 Uani S T . .
C20 C 0.11253(9) 0.27875(11) 0.66844(12) 0.0297 1.0000 Uani D . . .
C21 C 0.11036(10) 0.21553(11) 0.66384(15) 0.0423 1.0000 Uani D . . .
C22 C 0.05578(15) 0.18660(11) 0.64860(17) 0.0616 1.0000 Uani D . . .
C23 C 0.00366(11) 0.22095(17) 0.63782(17) 0.0713 1.0000 Uani D . . .
C24 C 0.00574(10) 0.28427(16) 0.6428(2) 0.0704 1.0000 Uani D . . .
C25 C 0.06011(12) 0.31311(10) 0.65844(15) 0.0503 1.0000 Uani D . . .
C30 C 0.22254(9) 0.17331(9) 0.80379(10) 0.0234 1.0000 Uani D . . .
C31 C 0.24860(9) 0.11688(10) 0.81790(14) 0.0340 1.0000 Uani D . . .
C32 C 0.21373(12) 0.07198(9) 0.84690(15) 0.0444 1.0000 Uani D . . .
C33 C 0.15282(12) 0.08343(12) 0.86144(14) 0.0474 1.0000 Uani D . . .
C34 C 0.12669(9) 0.13988(13) 0.84719(14) 0.0467 1.0000 Uani D . . .
C35 C 0.16160(10) 0.18483(10) 0.81846(13) 0.0350 1.0000 Uani D . . .
O501 O 0.2872(3) 0.6512(3) 0.5518(3) 0.0760 0.489(2) Uani D U P 1
C502 C 0.3330(4) 0.6809(5) 0.5126(3) 0.0756 0.489(2) Uani D U P 1
C503 C 0.3201(5) 0.6717(5) 0.4469(3) 0.0744 0.489(2) Uani D U P 1
O511 O 0.3710(3) 0.6525(3) 0.4316(3) 0.0803 0.511(2) Uani D U P 2
C512 C 0.3300(5) 0.7006(3) 0.4575(4) 0.0809 0.511(2) Uani D . P 2
C513 C 0.2976(4) 0.6794(5) 0.5139(4) 0.0798 0.511(2) Uani D . P 2
O101 O 0.3935(2) 0.3935(2) 0.3935(2) 0.0522 0.437(7) Uani S T P .
H211 H 0.1465 0.1921 0.6710 0.0523 1.0000 Uiso R . . .
H221 H 0.0543 0.1430 0.6457 0.0758 1.0000 Uiso R . . .
H231 H -0.0337 0.2011 0.6268 0.0860 1.0000 Uiso R . . .
H241 H -0.0305 0.3076 0.6357 0.0855 1.0000 Uiso R . . .
H251 H 0.0616 0.3566 0.6621 0.0620 1.0000 Uiso R . . .
H311 H 0.2904 0.1089 0.8080 0.0417 1.0000 Uiso R . . .
H321 H 0.2315 0.0333 0.8567 0.0544 1.0000 Uiso R . . .
H331 H 0.1288 0.0527 0.8811 0.0580 1.0000 Uiso R . . .
H341 H 0.0849 0.1475 0.8574 0.0559 1.0000 Uiso R . . .
H351 H 0.1434 0.2233 0.8087 0.0428 1.0000 Uiso R . . .
H5021 H 0.3361 0.7233 0.5226 0.0830 0.489(2) Uiso DR . P 1
H5022 H 0.3710 0.6611 0.5210 0.0830 0.489(2) Uiso DR . P 1
H5031 H 0.3523 0.6903 0.4239 0.0804 0.489(2) Uiso DR . P 1
H5032 H 0.2823 0.6916 0.4379 0.0804 0.489(2) Uiso DR . P 1
H5033 H 0.3172 0.6294 0.4363 0.0804 0.489(2) Uiso DR . P 1
H5121 H 0.3553 0.7346 0.4681 0.0887 0.511(2) Uiso DR . P 2
H5122 H 0.3011 0.7129 0.4271 0.0887 0.511(2) Uiso DR . P 2
H5131 H 0.2732 0.7124 0.5287 0.0868 0.511(2) Uiso DR . P 2
H5132 H 0.3261 0.6674 0.5448 0.0868 0.511(2) Uiso DR . P 2
H5133 H 0.2719 0.6456 0.5038 0.0868 0.511(2) Uiso DR . P 2
H1011 H 0.3797 0.4256 0.4198 0.1285 0.291(4) Uiso R . P .
H5012 H 0.2482 0.6685 0.5428 0.0946 0.489(2) Uiso DR . P 1
H5111 H 0.3779 0.6124 0.4473 0.0994 0.511(2) Uiso DR . P 2

loop_
_atom_site_aniso_label
_atom_site_aniso_U_11
_atom_site_aniso_U_22
_atom_site_aniso_U_33
_atom_site_aniso_U_23
_atom_site_aniso_U_13
_atom_site_aniso_U_12
Cd1 0.01524(9) 0.01524(9) 0.01524(9) -0.00121(8) 0.00121(8) -0.00121(8)
Cd2 0.02000(9) 0.02000(9) 0.02000(9) 0.00647(9) 0.00647(9) 0.00647(9)
Ag3 0.01622(10) 0.05444(16) 0.05156(15) -0.00958(12) 0.00228(9) -0.00351(9)
C4 0.0214(12) 0.0358(15) 0.0423(15) -0.0030(12) -0.0015(11) -0.0033(11)
N5 0.0217(11) 0.0346(12) 0.0404(13) -0.0009(10) -0.0007(10) -0.0026(9)
C6 0.0219(13) 0.0354(15) 0.0469(17) 0.0000(13) 0.0023(12) 0.0010(11)
N7 0.0248(11) 0.0417(14) 0.0442(14) 0.0050(11) 0.0018(10) 0.0041(10)
P8 0.0212(2) 0.0212(2) 0.0212(2) 0.0017(2) -0.0017(2) 0.0017(2)
N9 0.0368(9) 0.0368(9) 0.0368(9) 0.0083(10) -0.0083(10) 0.0083(10)
P10 0.0202(2) 0.0202(2) 0.0202(2) 0.0011(2) -0.0011(2) 0.0011(2)
C20 0.0265(12) 0.0389(15) 0.0237(12) -0.0005(11) -0.0007(10) -0.0070(11)
C21 0.0462(17) 0.0442(18) 0.0364(16) -0.0007(13) -0.0019(14) -0.0157(14)
C22 0.073(3) 0.067(2) 0.044(2) -0.0038(18) 0.0007(18) -0.043(2)
C23 0.045(2) 0.132(4) 0.0371(19) -0.012(2) 0.0025(16) -0.047(2)
C24 0.0257(16) 0.131(4) 0.055(2) -0.017(3) -0.0084(16) -0.003(2)
C25 0.0269(15) 0.074(2) 0.0496(19) -0.0119(18) -0.0104(14) 0.0053(15)
C30 0.0265(12) 0.0244(11) 0.0192(11) -0.0020(9) 0.0006(9) -0.0061(9)
C31 0.0363(15) 0.0250(13) 0.0407(15) 0.0030(11) 0.0063(12) -0.0029(11)
C32 0.062(2) 0.0287(15) 0.0427(18) 0.0043(13) 0.0053(16) -0.0123(14)
C33 0.0523(19) 0.053(2) 0.0367(16) 0.0039(14) 0.0038(15) -0.0300(17)
C34 0.0300(15) 0.076(2) 0.0344(16) 0.0032(16) 0.0058(12) -0.0153(15)
C35 0.0229(12) 0.0458(17) 0.0364(15) 0.0028(13) 0.0029(11) -0.0018(12)
O501 0.092(2) 0.079(2) 0.057(2) 0.008(2) 0.018(2) 0.006(2)
C502 0.093(2) 0.0770(16) 0.056(3) 0.010(2) 0.013(2) 0.006(2)
C503 0.094(2) 0.0736(17) 0.056(3) 0.012(2) 0.009(2) 0.011(2)
O511 0.071(2) 0.0971(18) 0.073(3) 0.001(2) 0.010(2) 0.0003(19)
C512 0.071(2) 0.098(2) 0.074(3) -0.001(2) 0.0120(16) -0.0006(15)
C513 0.068(3) 0.098(2) 0.073(3) -0.001(2) 0.0109(17) -0.0019(13)
O101 0.052(2) 0.052(2) 0.052(2) -0.014(2) -0.014(2) -0.014(2)

loop_
_atom_type_symbol
_atom_type_scat_dispersion_real
_atom_type_scat_dispersion_imag
_atom_type_scat_Cromer_Mann_a1
_atom_type_scat_Cromer_Mann_b1
_atom_type_scat_Cromer_Mann_a2
_atom_type_scat_Cromer_Mann_b2
_atom_type_scat_Cromer_Mann_a3
_atom_type_scat_Cromer_Mann_b3
_atom_type_scat_Cromer_Mann_a4
_atom_type_scat_Cromer_Mann_b4
_atom_type_scat_Cromer_Mann_c
_atom_type_scat_source
Cd -0.8075 1.2024 19.2214 0.5946 17.6444 6.9089 4.4610 24.7008 1.6029 87.4825 5.0694 'International Tables Vol C 4.2.6.8 and 6.1.1.4'
Ag -0.8971 1.1015 19.2808 0.6446 16.6885 7.4726 4.8045 24.6605 1.0463 99.8156 5.1790 'International Tables Vol C 4.2.6.8 and 6.1.1.4'
P 0.1023 0.0942 6.4345 1.9067 4.1791 27.1570 1.7800 0.5260 1.4908 68.1645 1.1149 'International Tables Vol C 4.2.6.8 and 6.1.1.4'
N 0.0061 0.0033 12.2126 0.0057 3.1322 9.8933 2.0125 28.9975 1.1663 0.5826 -11.5290 'International Tables Vol C 4.2.6.8 and 6.1.1.4'
C 0.0033 0.0016 2.3100 20.8439 1.0200 10.2075 1.5886 0.5687 0.8650 51.6512 0.2156 'International Tables Vol C 4.2.6.8 and 6.1.1.4'
H 0.0000 0.0000 0.4930 10.5109 0.3229 26.1257 0.1402 3.1424 0.0408 57.7998 0.0030 'International Tables Vol C 4.2.6.8 and 6.1.1.4'
O 0.0106 0.0060 3.0485 13.2771 2.2868 5.7011 1.5463 0.3239 0.8670 32.9089 0.2508 'International Tables Vol C 4.2.6.8 and 6.1.1.4'

loop_
_geom_angle_atom_site_label_1
_geom_angle_site_symmetry_1
_geom_angle_atom_site_label_2
_geom_angle_atom_site_label_3
_geom_angle_site_symmetry_3
_geom_angle
_geom_angle_publ_flag
N5 2_566 Cd1 N5 14_456 89.93(9) yes
N5 2_566 Cd1 N5 13_555 90.07(9) yes
N5 14_456 Cd1 N5 13_555 179.995 yes
N5 2_566 Cd1 N5 8_455 90.07(9) yes
N5 14_456 Cd1 N5 8_455 89.93(9) yes
N5 13_555 Cd1 N5 8_455 90.07(9) yes
N5 2_566 Cd1 N5 7_565 89.93(9) yes
N5 14_456 Cd1 N5 7_565 90.07(9) yes
N5 13_555 Cd1 N5 7_565 89.93(9) yes
N5 8_455 Cd1 N5 7_565 179.995 yes
N5 2_566 Cd1 N5 . 179.995 yes
N5 14_456 Cd1 N5 . 90.07(9) yes
N5 13_555 Cd1 N5 . 89.93(9) yes
N5 8_455 Cd1 N5 . 89.93(9) yes
N5 7_565 Cd1 N5 . 90.07(9) yes
N7 2_666 Cd2 N7 5_555 89.99(10) yes
N7 2_666 Cd2 N7 6_666 90.01(10) yes
N7 5_555 Cd2 N7 6_666 179.995 yes
N7 2_666 Cd2 N7 9_666 90.01(10) yes
N7 5_555 Cd2 N7 9_666 89.99(10) yes
N7 6_666 Cd2 N7 9_666 90.01(10) yes
N7 2_666 Cd2 N7 10_555 89.99(10) yes
N7 5_555 Cd2 N7 10_555 90.01(10) yes
N7 6_666 Cd2 N7 10_555 89.99(10) yes
N7 9_666 Cd2 N7 10_555 179.995 yes
N7 2_666 Cd2 N7 . 179.995 yes
N7 5_555 Cd2 N7 . 90.01(10) yes
N7 6_666 Cd2 N7 . 89.99(10) yes
N7 9_666 Cd2 N7 . 89.99(10) yes
N7 10_555 Cd2 N7 . 90.01(10) yes
C4 . Ag3 C6 . 178.04(12) yes
Ag3 . C4 N5 . 175.8(3) yes
Cd1 . N5 C4 . 166.1(2) yes
Ag3 . C6 N7 . 176.5(3) yes
Cd2 . N7 C6 . 168.5(3) yes
C20 7_565 P8 C20 14_456 107.27(9) yes
C20 7_565 P8 N9 . 111.59(8) yes
C20 14_456 P8 N9 . 111.59(8) yes
C20 7_565 P8 C20 . 107.27(9) yes
C20 14_456 P8 C20 . 107.27(9) yes
N9 . P8 C20 . 111.59(8) yes
P8 . N9 P10 . 179.993 yes
C30 14_456 P10 C30 7_565 107.77(8) yes
C30 14_456 P10 N9 . 111.12(8) yes
C30 7_565 P10 N9 . 111.12(8) yes
C30 14_456 P10 C30 . 107.77(8) yes
C30 7_565 P10 C30 . 107.77(8) yes
N9 . P10 C30 . 111.12(8) yes
P8 . C20 C21 . 118.80(14) yes
P8 . C20 C25 . 121.16(14) yes
C21 . C20 C25 . 119.998(4) yes
C20 . C21 C22 . 119.998(4) yes
C20 . C21 H211 . 119.7 no
C22 . C21 H211 . 120.3 no
C21 . C22 C23 . 119.998(4) yes
C21 . C22 H221 . 119.9 no
C23 . C22 H221 . 120.1 no
C22 . C23 C24 . 119.999(4) yes
C22 . C23 H231 . 120.0 no
C24 . C23 H231 . 120.0 no
C23 . C24 C25 . 119.998(4) yes
C23 . C24 H241 . 119.5 no
C25 . C24 H241 . 120.5 no
C24 . C25 C20 . 119.998(4) yes
C24 . C25 H251 . 120.1 no
C20 . C25 H251 . 119.9 no
P10 . C30 C31 . 120.96(11) yes
P10 . C30 C35 . 119.03(11) yes
C31 . C30 C35 . 119.999(4) yes
C30 . C31 C32 . 120.000(4) yes
C30 . C31 H311 . 120.2 no
C32 . C31 H311 . 119.8 no
C31 . C32 C33 . 120.000(4) yes
C31 . C32 H321 . 120.3 no
C33 . C32 H321 . 119.7 no
C32 . C33 C34 . 120.000(4) yes
C32 . C33 H331 . 120.1 no
C34 . C33 H331 . 119.9 no
C33 . C34 C35 . 120.000(4) yes
C33 . C34 H341 . 119.6 no
C35 . C34 H341 . 120.4 no
C34 . C35 C30 . 120.000(4) yes
C34 . C35 H351 . 119.6 no
C30 . C35 H351 . 120.4 no
C502 . O501 H5012 . 108.2 no
O501 . C502 C503 . 112.239 yes
O501 . C502 H5021 . 110.1 no
C503 . C502 H5021 . 111.6 no
O501 . C502 H5022 . 106.2 no
C503 . C502 H5022 . 106.9 no
H5021 . C502 H5022 . 109.5 no
C502 . C503 H5031 . 108.3 no
C502 . C503 H5032 . 107.7 no
H5031 . C503 H5032 . 109.5 no
C502 . C503 H5033 . 112.4 no
H5031 . C503 H5033 . 109.5 no
H5032 . C503 H5033 . 109.5 no
C512 . O511 H5111 . 127.2 no
O511 . C512 C513 . 112.239 yes
O511 . C512 H5121 . 107.0 no
C513 . C512 H5121 . 108.4 no
O511 . C512 H5122 . 109.2 no
C513 . C512 H5122 . 110.4 no
H5121 . C512 H5122 . 109.5 no
C512 . C513 H5131 . 108.1 no
C512 . C513 H5132 . 111.1 no
H5131 . C513 H5132 . 109.5 no
C512 . C513 H5133 . 109.2 no
H5131 . C513 H5133 . 109.5 no
H5132 . C513 H5133 . 109.5 no
H1011 10_555 O101 H1011 5_555 89.0 no
H1011 10_555 O101 H1011 . 89.0 no
H1011 5_555 O101 H1011 . 89.0 no

loop_
_geom_bond_atom_site_label_1
_geom_bond_atom_site_label_2
_geom_bond_site_symmetry_2
_geom_bond_distance
_geom_bond_publ_flag
Cd1 N5 2_566 2.315(2) yes
Cd1 N5 14_456 2.315(2) yes
Cd1 N5 13_555 2.315(2) yes
Cd1 N5 8_455 2.315(2) yes
Cd1 N5 7_565 2.315(2) yes
Cd1 N5 . 2.315(2) yes
Cd2 N7 2_666 2.314(3) yes
Cd2 N7 5_555 2.314(3) yes
Cd2 N7 6_666 2.314(3) yes
Cd2 N7 9_666 2.314(3) yes
Cd2 N7 10_555 2.314(3) yes
Cd2 N7 . 2.314(3) yes
Ag3 C4 . 2.042(3) yes
Ag3 C6 . 2.044(3) yes
C4 N5 . 1.139(4) yes
C6 N7 . 1.138(4) yes
P8 C20 7_565 1.7977(17) yes
P8 C20 14_456 1.7977(17) yes
P8 N9 . 1.548(4) yes
P8 C20 . 1.7977(17) yes
N9 P10 . 1.543(4) yes
P10 C30 14_456 1.8038(16) yes
P10 C30 7_565 1.8038(16) yes
P10 C30 . 1.8038(16) yes
C20 C21 . 1.379(2) yes
C20 C25 . 1.380(2) yes
C21 C22 . 1.383(2) yes
C21 H211 . 0.950 no
C22 C23 . 1.377(3) yes
C22 H221 . 0.950 no
C23 C24 . 1.382(3) yes
C23 H231 . 0.950 no
C24 C25 . 1.380(2) yes
C24 H241 . 0.950 no
C25 H251 . 0.950 no
C30 C31 . 1.386(2) yes
C30 C35 . 1.385(2) yes
C31 C32 . 1.387(2) yes
C31 H311 . 0.950 no
C32 C33 . 1.384(2) yes
C32 H321 . 0.950 no
C33 C34 . 1.387(2) yes
C33 H331 . 0.950 no
C34 C35 . 1.386(2) yes
C34 H341 . 0.950 no
C35 H351 . 0.950 no
O501 C502 . 1.459(6) yes
O501 H5012 . 0.950 no
C502 C503 . 1.469(5) yes
C502 H5021 . 0.950 no
C502 H5022 . 0.950 no
C503 H5031 . 0.950 no
C503 H5032 . 0.950 no
C503 H5033 . 0.950 no
O511 C512 . 1.485(6) yes
O511 H5111 . 0.950 no
C512 C513 . 1.487(5) yes
C512 H5121 . 0.950 no
C512 H5122 . 0.950 no
C513 H5131 . 0.950 no
C513 H5132 . 0.950 no
C513 H5133 . 0.950 no
O101 H1011 10_555 0.950 no
O101 H1011 5_555 0.950 no
O101 H1011 . 0.950 no

loop_
_geom_hbond_atom_site_label_D
_geom_hbond_atom_site_label_H
_geom_hbond_atom_site_label_A
_geom_hbond_site_symmetry_A
_geom_hbond_angle_DHA
_geom_hbond_distance_DH
_geom_hbond_distance_HA
_geom_hbond_distance_DA
_geom_hbond_publ_flag
C35 H351 O501 24_456 136 0.95 2.58 3.330(6) yes
O101 H1011 C6 . 180 0.95 2.59 3.536(6) yes
O101 H1011 N7 . 154 0.95 2.40 3.273(6) yes
O511 H5111 C6 . 153 0.95 2.49 3.360(6) yes
O511 H5111 N7 . 180 0.95 2.40 3.351(6) yes

loop_
_oxford_twin_element_scale_factors
0.9965(5)
0.0035(5)
